data_1507718
loop_
_publ_author_name
'Niu, Liting'
'Yang, Haijun'
'Wang, Ruji'
'Fu, Hua'

_publ_section_title
;
 Metal-free ortho C-H borylation of 2-phenoxypyridines under mild
 conditions.
;
_journal_issue 10
_journal_name_full 'Organic letters'
_journal_page_first 2618
_journal_page_last 2621
_journal_paper_doi 10.1021/ol300950r
_journal_volume 14
_journal_year 2012
_chemical_formula_moiety 'C17 H19 B Br N O3'
_chemical_formula_sum 'C17 H19 B Br N O3'
_chemical_formula_weight 376.05
_chemical_name_systematic
; 
 ? 
;
_space_group_IT_number 19
_symmetry_cell_setting orthorhombic
_symmetry_space_group_name_Hall 'P 2ac 2ab'
_symmetry_space_group_name_H-M 'P 21 21 21'
_atom_sites_solution_hydrogens geom
_atom_sites_solution_primary direct
_atom_sites_solution_secondary difmap
_audit_creation_method SHELXL-97
_cell_angle_alpha 90.00
_cell_angle_beta 90.00
_cell_angle_gamma 90.00
_cell_formula_units_Z 4
_cell_length_a 7.3840(3)
_cell_length_b 11.9448(5)
_cell_length_c 19.0988(6)
_cell_measurement_reflns_used 4522
_cell_measurement_temperature 100(2)
_cell_measurement_theta_max 29.4
_cell_measurement_theta_min 3.1
_cell_volume 1684.52(11)
_computing_cell_refinement 'CrysAlisPro, Agilent Technologies'
_computing_data_collection 'CrysAlisPro, Agilent Technologies'
_computing_data_reduction 'CrysAlisPro, Agilent Technologies'
_computing_molecular_graphics 'SHELXTL (Bruker, 1997)'
_computing_publication_material 'SHELXTL (Bruker, 1997)'
_computing_structure_refinement 'SHELXL-97 (Sheldrick, 1997)'
_computing_structure_solution 'SHELXS-97 (Sheldrick, 1990)'
_diffrn_ambient_temperature 100(2)
_diffrn_detector_area_resol_mean 16.0971
_diffrn_measured_fraction_theta_full 0.992
_diffrn_measured_fraction_theta_max 0.992
_diffrn_measurement_device_type 'Xcalibur, Eos, Gemini'
_diffrn_measurement_method '\w scans'
_diffrn_radiation_monochromator graphite
_diffrn_radiation_source 'Enhance (Mo) X-ray Source'
_diffrn_radiation_type MoK\a
_diffrn_radiation_wavelength 0.71073
_diffrn_reflns_av_R_equivalents 0.0320
_diffrn_reflns_av_sigmaI/netI 0.0339
_diffrn_reflns_limit_h_max 9
_diffrn_reflns_limit_h_min -6
_diffrn_reflns_limit_k_max 15
_diffrn_reflns_limit_k_min -14
_diffrn_reflns_limit_l_max 24
_diffrn_reflns_limit_l_min -20
_diffrn_reflns_number 12111
_diffrn_reflns_theta_full 27.00
_diffrn_reflns_theta_max 27.00
_diffrn_reflns_theta_min 3.24
_diffrn_standards_decay_% 0
_diffrn_standards_number 0
_exptl_absorpt_coefficient_mu 2.453
_exptl_absorpt_correction_T_max 1.000
_exptl_absorpt_correction_T_min 0.745
_exptl_absorpt_correction_type multi-scan
_exptl_absorpt_process_details 'CrysAlisPro (Oxford, 2011)'
_exptl_crystal_colour colorless
_exptl_crystal_density_diffrn 1.483
_exptl_crystal_density_meas ?
_exptl_crystal_density_method 'not measured'
_exptl_crystal_description prism
_exptl_crystal_F_000 768
_exptl_crystal_size_max 0.5
_exptl_crystal_size_mid 0.3
_exptl_crystal_size_min 0.3
_refine_diff_density_max 0.240
_refine_diff_density_min -0.441
_refine_diff_density_rms 0.054
_refine_ls_abs_structure_details 'Flack H D (1983), Acta Cryst. A39, 876-881'
_refine_ls_abs_structure_Flack 0.024(6)
_refine_ls_extinction_method none
_refine_ls_goodness_of_fit_ref 1.040
_refine_ls_hydrogen_treatment constr
_refine_ls_matrix_type full
_refine_ls_number_parameters 212
_refine_ls_number_reflns 3656
_refine_ls_number_restraints 0
_refine_ls_restrained_S_all 1.040
_refine_ls_R_factor_all 0.0287
_refine_ls_R_factor_gt 0.0251
_refine_ls_shift/su_max 0.001
_refine_ls_shift/su_mean 0.000
_refine_ls_structure_factor_coef Fsqd
_refine_ls_weighting_details 'calc w=1/[\s^2^(Fo^2^)+(0.0226P)^2^+0.2475P] where P=(Fo^2^+2Fc^2^)/3'
_refine_ls_weighting_scheme calc
_refine_ls_wR_factor_gt 0.0508
_refine_ls_wR_factor_ref 0.0519
_reflns_number_gt 3420
_reflns_number_total 3656
_reflns_threshold_expression I>2sigma(I)
_cod_data_source_file ol300950r_si_002.cif
_cod_data_source_block nlt-1
_cod_depositor_comments
;
The following automatic conversions were performed:

'_symmetry_cell_setting' value 'Orthorhombic' changed to
'orthorhombic' according to
/home/saulius/struct/CIF-dictionaries/cif_core.dic dictionary named
'cif_core.dic' version 2.4.1 from 2010-06-29.

Automatic conversion script
Id: cif_fix_values 1715 2011-07-08 13:25:40Z adriana 

 Adding full bibliography for 1507718.cif.

The following automatic conversions were performed:

'_exptl_crystal_density_meas' value 'none' was changed to '?' - the
value is perceived as not measured.

Automatic conversion script
Id: cif_fix_values 3008 2015-01-20 13:52:24Z robertas 
;
_cod_original_sg_symbol_H-M P2(1)2(1)2(1)
_cod_database_code 1507718

loop_
_symmetry_equiv_pos_as_xyz
'x, y, z'
'-x+1/2, -y, z+1/2'
'x+1/2, -y+1/2, -z'
'-x, y+1/2, -z+1/2'

loop_
_atom_site_label
_atom_site_type_symbol
_atom_site_fract_x
_atom_site_fract_y
_atom_site_fract_z
_atom_site_U_iso_or_equiv
_atom_site_adp_type
_atom_site_occupancy
_atom_site_symmetry_multiplicity
_atom_site_calc_flag
_atom_site_refinement_flags
Br1 Br -0.02660(3) 0.861148(19) 0.124703(10) 0.02333(6) Uani 1 1 d .
O1 O 0.47262(19) 0.93138(11) 0.39212(6) 0.0160(3) Uani 1 1 d .
O2 O 0.28100(18) 1.07925(12) 0.36337(7) 0.0120(3) Uani 1 1 d .
O3 O 0.1543(2) 0.74850(12) 0.42500(7) 0.0190(3) Uani 1 1 d .
N1 N 0.1826(2) 0.93603(15) 0.45635(8) 0.0136(4) Uani 1 1 d .
B1 B 0.2852(3) 0.96213(19) 0.38055(13) 0.0130(5) Uani 1 1 d .
C1 C 0.5828(3) 1.01595(18) 0.35942(10) 0.0154(5) Uani 1 1 d .
C2 C 0.4640(3) 1.12311(16) 0.36579(9) 0.0136(4) Uani 1 1 d .
C3 C 0.6163(3) 0.9813(2) 0.28306(11) 0.0220(5) Uani 1 1 d .
H3A H 0.6718 0.9086 0.2820 0.033 Uiso 1 1 calc R
H3B H 0.6950 1.0347 0.2611 0.033 Uiso 1 1 calc R
H3C H 0.5031 0.9788 0.2584 0.033 Uiso 1 1 calc R
C4 C 0.7640(3) 1.0204(2) 0.39767(12) 0.0225(5) Uani 1 1 d .
H4A H 0.7432 1.0288 0.4470 0.034 Uiso 1 1 calc R
H4B H 0.8332 1.0829 0.3808 0.034 Uiso 1 1 calc R
H4C H 0.8297 0.9524 0.3893 0.034 Uiso 1 1 calc R
C5 C 0.4924(3) 1.18242(18) 0.43605(10) 0.0200(5) Uani 1 1 d .
H5A H 0.4017 1.2392 0.4419 0.030 Uiso 1 1 calc R
H5B H 0.6103 1.2162 0.4369 0.030 Uiso 1 1 calc R
H5C H 0.4830 1.1290 0.4734 0.030 Uiso 1 1 calc R
C6 C 0.4859(3) 1.20740(18) 0.30713(10) 0.0205(5) Uani 1 1 d .
H6A H 0.4529 1.1733 0.2634 0.031 Uiso 1 1 calc R
H6B H 0.6097 1.2317 0.3050 0.031 Uiso 1 1 calc R
H6C H 0.4088 1.2707 0.3157 0.031 Uiso 1 1 calc R
C7 C 0.1512(3) 1.0181(2) 0.50427(10) 0.0179(5) Uani 1 1 d .
H7 H 0.1733 1.0921 0.4919 0.021 Uiso 1 1 calc R
C8 C 0.0879(3) 0.9949(2) 0.57019(11) 0.0246(5) Uani 1 1 d .
H8 H 0.0652 1.0522 0.6019 0.030 Uiso 1 1 calc R
C9 C 0.0586(3) 0.8835(2) 0.58844(11) 0.0275(6) Uani 1 1 d .
H9 H 0.0207 0.8656 0.6335 0.033 Uiso 1 1 calc R
C10 C 0.0853(3) 0.8003(2) 0.54050(11) 0.0231(5) Uani 1 1 d .
H10 H 0.0660 0.7257 0.5522 0.028 Uiso 1 1 calc R
C11 C 0.1420(3) 0.83051(18) 0.47388(11) 0.0164(5) Uani 1 1 d .
C12 C 0.1211(3) 0.77722(18) 0.35447(10) 0.0158(5) Uani 1 1 d .
C13 C 0.1741(3) 0.88083(17) 0.32936(10) 0.0136(4) Uani 1 1 d .
C14 C 0.1271(3) 0.90482(18) 0.25967(10) 0.0154(4) Uani 1 1 d .
H14 H 0.1567 0.9738 0.2402 0.018 Uiso 1 1 calc R
C15 C 0.0368(3) 0.82563(17) 0.22006(10) 0.0165(4) Uani 1 1 d .
C16 C -0.0102(3) 0.72107(16) 0.24587(10) 0.0185(4) Uani 1 1 d .
H16 H -0.0689 0.6689 0.2177 0.022 Uiso 1 1 calc R
C17 C 0.0327(3) 0.69648(17) 0.31492(10) 0.0187(4) Uani 1 1 d .
H17 H 0.0029 0.6274 0.3343 0.022 Uiso 1 1 calc R

loop_
_atom_site_aniso_label
_atom_site_aniso_U_11
_atom_site_aniso_U_22
_atom_site_aniso_U_33
_atom_site_aniso_U_23
_atom_site_aniso_U_13
_atom_site_aniso_U_12
Br1 0.02811(11) 0.02953(12) 0.01233(9) -0.00043(9) -0.00087(9) -0.01154(10)
O1 0.0123(7) 0.0122(7) 0.0234(7) 0.0053(5) -0.0011(6) -0.0005(6)
O2 0.0094(7) 0.0097(7) 0.0169(8) 0.0016(6) -0.0013(5) -0.0015(6)
O3 0.0243(9) 0.0109(8) 0.0218(8) 0.0050(6) -0.0039(6) -0.0007(7)
N1 0.0116(9) 0.0141(10) 0.0153(9) 0.0030(7) -0.0011(7) -0.0012(8)
B1 0.0119(11) 0.0122(12) 0.0149(11) 0.0021(10) 0.0018(10) -0.0001(9)
C1 0.0132(10) 0.0124(11) 0.0205(11) 0.0016(8) 0.0015(8) -0.0021(8)
C2 0.0114(8) 0.0131(10) 0.0163(9) 0.0011(7) -0.0014(8) -0.0035(8)
C3 0.0175(11) 0.0225(13) 0.0262(12) -0.0036(9) 0.0031(9) -0.0006(10)
C4 0.0155(11) 0.0208(13) 0.0312(13) 0.0031(9) -0.0030(9) -0.0018(10)
C5 0.0179(12) 0.0205(11) 0.0217(10) -0.0051(8) 0.0013(9) -0.0025(10)
C6 0.0185(12) 0.0171(11) 0.0260(10) 0.0055(8) 0.0035(10) -0.0021(10)
C7 0.0161(11) 0.0184(12) 0.0191(11) -0.0001(9) 0.0003(8) -0.0046(9)
C8 0.0260(13) 0.0307(14) 0.0172(11) -0.0024(9) 0.0029(9) -0.0063(11)
C9 0.0282(14) 0.0394(16) 0.0150(10) 0.0048(9) 0.0011(9) -0.0111(12)
C10 0.0219(12) 0.0246(14) 0.0228(12) 0.0119(9) -0.0052(9) -0.0094(10)
C11 0.0126(10) 0.0176(13) 0.0189(11) 0.0030(8) -0.0033(8) -0.0014(9)
C12 0.0145(11) 0.0143(12) 0.0187(11) 0.0006(8) -0.0013(8) 0.0019(9)
C13 0.0104(10) 0.0131(12) 0.0172(10) 0.0004(8) 0.0013(7) 0.0020(8)
C14 0.0137(10) 0.0141(11) 0.0184(10) -0.0012(8) 0.0016(8) 0.0015(9)
C15 0.0130(9) 0.0205(11) 0.0159(9) -0.0031(7) 0.0019(8) 0.0013(9)
C16 0.0135(11) 0.0170(10) 0.0250(10) -0.0075(8) 0.0008(9) -0.0021(9)
C17 0.0183(10) 0.0104(10) 0.0273(11) -0.0013(8) 0.0006(10) -0.0021(10)

loop_
_atom_type_symbol
_atom_type_description
_atom_type_scat_dispersion_real
_atom_type_scat_dispersion_imag
_atom_type_scat_source
C C 0.0033 0.0016 'International Tables Vol C Tables 4.2.6.8 and 6.1.1.4'
H H 0.0000 0.0000 'International Tables Vol C Tables 4.2.6.8 and 6.1.1.4'
B B 0.0013 0.0007 'International Tables Vol C Tables 4.2.6.8 and 6.1.1.4'
Br Br -0.2901 2.4595 'International Tables Vol C Tables 4.2.6.8 and 6.1.1.4'
N N 0.0061 0.0033 'International Tables Vol C Tables 4.2.6.8 and 6.1.1.4'
O O 0.0106 0.0060 'International Tables Vol C Tables 4.2.6.8 and 6.1.1.4'

loop_
_geom_angle_atom_site_label_1
_geom_angle_atom_site_label_2
_geom_angle_atom_site_label_3
_geom_angle
C1 O1 B1 107.20(15)
B1 O2 C2 108.92(14)
C11 O3 C12 118.01(16)
C11 N1 C7 118.16(17)
C11 N1 B1 119.76(16)
C7 N1 B1 121.87(17)
O2 B1 O1 107.60(17)
O2 B1 C13 116.05(18)
O1 B1 C13 115.35(17)
O2 B1 N1 111.80(16)
O1 B1 N1 104.77(16)
C13 B1 N1 100.60(15)
O1 C1 C4 108.21(17)
O1 C1 C3 108.28(17)
C4 C1 C3 108.83(18)
O1 C1 C2 102.98(15)
C4 C1 C2 115.35(18)
C3 C1 C2 112.76(16)
O2 C2 C6 108.41(16)
O2 C2 C5 108.82(15)
C6 C2 C5 109.02(16)
O2 C2 C1 103.04(15)
C6 C2 C1 115.39(16)
C5 C2 C1 111.82(16)
C1 C3 H3A 109.5
C1 C3 H3B 109.5
H3A C3 H3B 109.5
C1 C3 H3C 109.5
H3A C3 H3C 109.5
H3B C3 H3C 109.5
C1 C4 H4A 109.5
C1 C4 H4B 109.5
H4A C4 H4B 109.5
C1 C4 H4C 109.5
H4A C4 H4C 109.5
H4B C4 H4C 109.5
C2 C5 H5A 109.5
C2 C5 H5B 109.5
H5A C5 H5B 109.5
C2 C5 H5C 109.5
H5A C5 H5C 109.5
H5B C5 H5C 109.5
C2 C6 H6A 109.5
C2 C6 H6B 109.5
H6A C6 H6B 109.5
C2 C6 H6C 109.5
H6A C6 H6C 109.5
H6B C6 H6C 109.5
N1 C7 C8 122.0(2)
N1 C7 H7 119.0
C8 C7 H7 119.0
C7 C8 C9 118.4(2)
C7 C8 H8 120.8
C9 C8 H8 120.8
C10 C9 C8 120.3(2)
C10 C9 H9 119.8
C8 C9 H9 119.8
C9 C10 C11 118.0(2)
C9 C10 H10 121.0
C11 C10 H10 121.0
N1 C11 O3 119.54(18)
N1 C11 C10 122.8(2)
O3 C11 C10 117.6(2)
C13 C12 C17 124.47(18)
C13 C12 O3 119.93(18)
C17 C12 O3 115.60(18)
C12 C13 C14 116.15(19)
C12 C13 B1 118.37(17)
C14 C13 B1 125.47(19)
C15 C14 C13 119.86(19)
C15 C14 H14 120.1
C13 C14 H14 120.1
C14 C15 C16 122.85(19)
C14 C15 Br1 118.91(16)
C16 C15 Br1 118.24(15)
C17 C16 C15 118.11(18)
C17 C16 H16 120.9
C15 C16 H16 120.9
C16 C17 C12 118.52(19)
C16 C17 H17 120.7
C12 C17 H17 120.7

loop_
_geom_bond_atom_site_label_1
_geom_bond_atom_site_label_2
_geom_bond_distance
Br1 C15 1.9277(19)
O1 C1 1.440(2)
O1 B1 1.449(3)
O2 B1 1.437(3)
O2 C2 1.450(2)
O3 C11 1.356(2)
O3 C12 1.412(2)
N1 C11 1.338(3)
N1 C7 1.361(3)
N1 B1 1.663(3)
B1 C13 1.604(3)
C1 C4 1.526(3)
C1 C3 1.536(3)
C1 C2 1.556(3)
C2 C6 1.515(3)
C2 C5 1.532(3)
C3 H3A 0.9600
C3 H3B 0.9600
C3 H3C 0.9600
C4 H4A 0.9600
C4 H4B 0.9600
C4 H4C 0.9600
C5 H5A 0.9600
C5 H5B 0.9600
C5 H5C 0.9600
C6 H6A 0.9600
C6 H6B 0.9600
C6 H6C 0.9600
C7 C8 1.371(3)
C7 H7 0.9300
C8 C9 1.393(3)
C8 H8 0.9300
C9 C10 1.365(3)
C9 H9 0.9300
C10 C11 1.387(3)
C10 H10 0.9300
C12 C13 1.384(3)
C12 C17 1.388(3)
C13 C14 1.405(3)
C14 C15 1.383(3)
C14 H14 0.9300
C15 C16 1.387(3)
C16 C17 1.388(3)
C16 H16 0.9300
C17 H17 0.9300
